data_2225080
loop_
_publ_author_name
'Song, Yang'
'Parkin, Sean'
'Lehmler, Hans-Joachim'

_publ_section_title
;
 1-Bromo-2,3,6-trichloro-4,5-dimethoxybenzene
;
_journal_coeditor_code OM2317
_journal_issue 2
_journal_name_full 'Acta Crystallographica Section E'
_journal_page_first o487
_journal_paper_doi 10.1107/S1600536810002977
_journal_volume 66
_journal_year 2010
_chemical_formula_iupac 'C8 H6 Br Cl3 O2'
_chemical_formula_moiety 'C8 H6 Br Cl3 O2'
_chemical_formula_sum 'C8 H6 Br Cl3 O2'
_chemical_formula_weight 320.39
_chemical_name_systematic
;
1-Bromo-2,3,6-trichloro-4,5-dimethoxybenzene
;
_space_group_IT_number 2
_symmetry_cell_setting triclinic
_symmetry_space_group_name_Hall '-P 1'
_symmetry_space_group_name_H-M 'P -1'
_atom_sites_solution_hydrogens geom
_atom_sites_solution_primary direct
_atom_sites_solution_secondary difmap
_audit_creation_method SHELXL-97
_cell_angle_alpha 62.256(3)
_cell_angle_beta 75.358(4)
_cell_angle_gamma 75.133(4)
_cell_formula_units_Z 2
_cell_length_a 7.7885(7)
_cell_length_b 8.8600(7)
_cell_length_c 9.1523(8)
_cell_measurement_reflns_used 5684
_cell_measurement_temperature 90.0(2)
_cell_measurement_theta_max 66.09
_cell_measurement_theta_min 5.53
_cell_volume 533.64(8)
_computing_cell_refinement 'SAINT (Bruker, 2006)'
_computing_data_collection 'APEX2 (Bruker, 2006)'
_computing_data_reduction 'SAINT (Bruker, 2006)'
_computing_molecular_graphics 'XP in SHELXTL (Sheldrick, 2008)'
_computing_publication_material
;
SHELX97 (Sheldrick, 2008) and local procedures
;
_computing_structure_refinement 'SHELXL97 (Sheldrick, 2008)'
_computing_structure_solution 'SHELXS97 (Sheldrick, 2008)'
_diffrn_ambient_temperature 90.0(2)
_diffrn_detector_area_resol_mean 18
_diffrn_measured_fraction_theta_full 0.952
_diffrn_measured_fraction_theta_max 0.952
_diffrn_measurement_device_type 'Bruker X8 Proteum diffractometer'
_diffrn_measurement_method '\f and \w scans'
_diffrn_radiation_monochromator 'graded multilayer optics'
_diffrn_radiation_source 'fine-focus rotating anode'
_diffrn_radiation_type CuK\a
_diffrn_radiation_wavelength 1.54178
_diffrn_reflns_av_R_equivalents 0.0381
_diffrn_reflns_av_sigmaI/netI 0.0328
_diffrn_reflns_limit_h_max 7
_diffrn_reflns_limit_h_min -9
_diffrn_reflns_limit_k_max 10
_diffrn_reflns_limit_k_min -10
_diffrn_reflns_limit_l_max 10
_diffrn_reflns_limit_l_min -10
_diffrn_reflns_number 6588
_diffrn_reflns_theta_full 67.36
_diffrn_reflns_theta_max 67.36
_diffrn_reflns_theta_min 5.53
_diffrn_standards_number 0
_exptl_absorpt_coefficient_mu 11.937
_exptl_absorpt_correction_T_max 0.434
_exptl_absorpt_correction_T_min 0.193
_exptl_absorpt_correction_type multi-scan
_exptl_absorpt_process_details '(SADABS; Bruker, 2006)'
_exptl_crystal_colour colourless
_exptl_crystal_density_diffrn 1.994
_exptl_crystal_density_method 'not measured'
_exptl_crystal_description 'irregular plate'
_exptl_crystal_F_000 312
_exptl_crystal_size_max 0.20
_exptl_crystal_size_mid 0.15
_exptl_crystal_size_min 0.07
_refine_diff_density_max 0.354
_refine_diff_density_min -0.520
_refine_ls_extinction_coef 0.0232(18)
_refine_ls_extinction_expression Fc^*^=kFc[1+0.001xFc^2^\l^3^/sin(2\q)]^-1/4^
_refine_ls_extinction_method 'SHELXL97 (Sheldrick, 2008)'
_refine_ls_goodness_of_fit_ref 1.119
_refine_ls_hydrogen_treatment constr
_refine_ls_matrix_type full
_refine_ls_number_parameters 138
_refine_ls_number_reflns 1828
_refine_ls_number_restraints 6
_refine_ls_restrained_S_all 1.122
_refine_ls_R_factor_all 0.0403
_refine_ls_R_factor_gt 0.0377
_refine_ls_shift/su_max 0.004
_refine_ls_shift/su_mean 0.000
_refine_ls_structure_factor_coef Fsqd
_refine_ls_weighting_details 'calc w=1/[\s^2^(Fo^2^)+(0.0466P)^2^+0.7260P] where P=(Fo^2^+2Fc^2^)/3'
_refine_ls_weighting_scheme calc
_refine_ls_wR_factor_gt 0.0984
_refine_ls_wR_factor_ref 0.1025
_reflns_number_gt 1720
_reflns_number_total 1828
_reflns_threshold_expression I>2\s(I)
_cod_data_source_file om2317.cif
_cod_data_source_block I
_cod_database_code 2225080
_cod_database_fobs_code 2225080

loop_
_symmetry_equiv_pos_as_xyz
'x, y, z'
'-x, -y, -z'

loop_
_atom_site_type_symbol
_atom_site_label
_atom_site_fract_x
_atom_site_fract_y
_atom_site_fract_z
_atom_site_U_iso_or_equiv
_atom_site_adp_type
_atom_site_calc_flag
_atom_site_refinement_flags
_atom_site_occupancy
_atom_site_disorder_assembly
_atom_site_disorder_group
C C1 0.2391(4) 0.6704(4) 0.7165(4) 0.0318(6) Uani d . 1 A .
C C2 0.2512(4) 0.7913(5) 0.7681(4) 0.0360(7) Uani d . 1 . .
C C3 0.2598(4) 0.9603(4) 0.6519(4) 0.0356(7) Uani d D 1 A .
C C4 0.2536(4) 1.0107(4) 0.4851(4) 0.0366(7) Uani d D 1 . .
C C5 0.2393(4) 0.8899(4) 0.4345(4) 0.0350(7) Uani d D 1 A .
C C6 0.2314(4) 0.7212(4) 0.5504(4) 0.0329(7) Uani d D 1 . .
O O1 0.2295(3) 0.5051(3) 0.8291(3) 0.0418(6) Uani d . 1 . .
C C7 0.3984(6) 0.3991(5) 0.8622(6) 0.0592(11) Uani d . 1 A .
H H7A 0.4694 0.3956 0.7585 0.089 Uiso calc R 1 . .
H H7B 0.3800 0.2818 0.9444 0.089 Uiso calc R 1 . .
H H7C 0.4627 0.4464 0.9066 0.089 Uiso calc R 1 . .
O O2 0.2646(3) 0.7442(4) 0.9285(3) 0.0486(6) Uani d . 1 . .
C C8 0.1070(5) 0.6975(6) 1.0458(5) 0.0558(10) Uani d . 1 . .
H H8A 0.0096 0.7968 1.0188 0.084 Uiso calc R 1 . .
H H8B 0.1309 0.6619 1.1584 0.084 Uiso calc R 1 . .
H H8C 0.0717 0.6014 1.0412 0.084 Uiso calc R 1 . .
Cl Cl1 0.27710(13) 1.10613(13) 0.71869(14) 0.0567(3) Uani d D 1 . .
Cl Cl2 0.265(3) 1.2206(17) 0.326(2) 0.0539(7) Uani d PD 0.483(3) A 1
Br Br3 0.2388(9) 0.9427(6) 0.2147(7) 0.0495(7) Uani d PD 0.483(3) A 1
Br Br2 0.2599(11) 1.2383(6) 0.3376(8) 0.0539(7) Uani d PD 0.517(3) A 2
Cl Cl3 0.228(2) 0.9701(14) 0.2211(15) 0.0495(7) Uani d PD 0.517(3) A 2
Cl Cl4 0.20968(13) 0.56783(11) 0.49546(11) 0.0485(3) Uani d D 1 A .

loop_
_atom_site_aniso_label
_atom_site_aniso_U_11
_atom_site_aniso_U_22
_atom_site_aniso_U_33
_atom_site_aniso_U_12
_atom_site_aniso_U_13
_atom_site_aniso_U_23
C1 0.0236(14) 0.0338(16) 0.0354(16) -0.0092(12) -0.0006(11) -0.0123(13)
C2 0.0257(15) 0.0442(18) 0.0406(17) -0.0106(13) 0.0000(12) -0.0203(15)
C3 0.0255(15) 0.0388(17) 0.0513(19) -0.0071(12) -0.0013(13) -0.0280(15)
C4 0.0242(15) 0.0279(15) 0.0501(19) -0.0039(12) 0.0005(13) -0.0136(14)
C5 0.0269(15) 0.0348(16) 0.0392(16) -0.0046(12) -0.0039(12) -0.0133(14)
C6 0.0291(15) 0.0323(16) 0.0387(16) -0.0080(12) -0.0021(12) -0.0163(13)
O1 0.0424(13) 0.0343(12) 0.0402(12) -0.0132(10) -0.0033(10) -0.0072(10)
C7 0.054(2) 0.040(2) 0.060(2) 0.0007(17) -0.0095(19) -0.0062(18)
O2 0.0456(14) 0.0687(17) 0.0418(13) -0.0189(12) -0.0064(10) -0.0275(13)
C8 0.050(2) 0.076(3) 0.0380(19) -0.009(2) -0.0024(16) -0.0245(19)
Cl1 0.0559(6) 0.0536(6) 0.0797(7) -0.0177(4) 0.0007(5) -0.0454(5)
Cl2 0.0526(6) 0.0296(11) 0.0692(11) -0.0075(10) -0.0009(7) -0.0165(7)
Br3 0.0579(9) 0.0403(16) 0.0456(6) -0.0037(12) -0.0149(5) -0.0133(8)
Br2 0.0526(6) 0.0296(11) 0.0692(11) -0.0075(10) -0.0009(7) -0.0165(7)
Cl3 0.0579(9) 0.0403(16) 0.0456(6) -0.0037(12) -0.0149(5) -0.0133(8)
Cl4 0.0670(6) 0.0407(5) 0.0471(5) -0.0185(4) -0.0078(4) -0.0221(4)

loop_
_atom_type_symbol
_atom_type_description
_atom_type_scat_dispersion_real
_atom_type_scat_dispersion_imag
_atom_type_scat_source
C C 0.0181 0.0091 'International Tables Vol C Tables 4.2.6.8 and 6.1.1.4'
H H 0.0000 0.0000 'International Tables Vol C Tables 4.2.6.8 and 6.1.1.4'
O O 0.0492 0.0322 'International Tables Vol C Tables 4.2.6.8 and 6.1.1.4'
Cl Cl 0.3639 0.7018 'International Tables Vol C Tables 4.2.6.8 and 6.1.1.4'
Br Br -0.6763 1.2805 'International Tables Vol C Tables 4.2.6.8 and 6.1.1.4'

loop_
_geom_angle_atom_site_label_1
_geom_angle_atom_site_label_2
_geom_angle_atom_site_label_3
_geom_angle_site_symmetry_1
_geom_angle_site_symmetry_3
_geom_angle
_geom_angle_publ_flag
O1 C1 C6 . . 120.3(3) ?
O1 C1 C2 . . 120.0(3) ?
C6 C1 C2 . . 119.7(3) ?
O2 C2 C3 . . 119.5(3) ?
O2 C2 C1 . . 120.9(3) ?
C3 C2 C1 . . 119.5(3) ?
C2 C3 C4 . . 120.7(3) ?
C2 C3 Cl1 . . 118.5(3) ?
C4 C3 Cl1 . . 120.8(3) ?
C5 C4 C3 . . 119.5(3) ?
C5 C4 Cl2 . . 115.5(6) ?
C3 C4 Cl2 . . 125.0(7) ?
C5 C4 Br2 . . 121.8(3) ?
C3 C4 Br2 . . 118.7(3) ?
C6 C5 C4 . . 119.7(3) ?
C6 C5 Cl3 . . 125.0(5) ?
C4 C5 Cl3 . . 115.3(4) ?
C6 C5 Br3 . . 117.6(3) ?
C4 C5 Br3 . . 122.6(3) ?
C5 C6 C1 . . 120.8(3) ?
C5 C6 Cl4 . . 121.6(3) ?
C1 C6 Cl4 . . 117.6(2) ?
C1 O1 C7 . . 114.5(3) ?
O1 C7 H7A . . 109.5 ?
O1 C7 H7B . . 109.5 ?
H7A C7 H7B . . 109.5 ?
O1 C7 H7C . . 109.5 ?
H7A C7 H7C . . 109.5 ?
H7B C7 H7C . . 109.5 ?
C2 O2 C8 . . 115.4(3) ?
O2 C8 H8A . . 109.5 ?
O2 C8 H8B . . 109.5 ?
H8A C8 H8B . . 109.5 ?
O2 C8 H8C . . 109.5 ?
H8A C8 H8C . . 109.5 ?
H8B C8 H8C . . 109.5 ?

loop_
_geom_bond_atom_site_label_1
_geom_bond_atom_site_label_2
_geom_bond_site_symmetry_2
_geom_bond_distance
_geom_bond_publ_flag
C1 O1 . 1.351(4) ?
C1 C6 . 1.383(5) ?
C1 C2 . 1.388(5) ?
C2 O2 . 1.350(4) ?
C2 C3 . 1.382(5) ?
C3 C4 . 1.387(5) ?
C3 Cl1 . 1.711(3) ?
C4 C5 . 1.386(5) ?
C4 Cl2 . 1.756(15) ?
C4 Br2 . 1.837(6) ?
C5 C6 . 1.379(5) ?
C5 Cl3 . 1.758(12) ?
C5 Br3 . 1.842(6) ?
C6 Cl4 . 1.710(3) ?
O1 C7 . 1.417(5) ?
C7 H7A . 0.9800 ?
C7 H7B . 0.9800 ?
C7 H7C . 0.9800 ?
O2 C8 . 1.418(5) ?
C8 H8A . 0.9800 ?
C8 H8B . 0.9800 ?
C8 H8C . 0.9800 ?

loop_
_geom_torsion_atom_site_label_1
_geom_torsion_atom_site_label_2
_geom_torsion_atom_site_label_3
_geom_torsion_atom_site_label_4
_geom_torsion_site_symmetry_1
_geom_torsion_site_symmetry_2
_geom_torsion_site_symmetry_3
_geom_torsion_site_symmetry_4
_geom_torsion
_geom_torsion_publ_flag
O1 C1 C2 O2 . . . . 4.0(5) ?
C6 C1 C2 O2 . . . . -177.9(3) ?
O1 C1 C2 C3 . . . . -179.6(3) ?
C6 C1 C2 C3 . . . . -1.5(5) ?
O2 C2 C3 C4 . . . . 177.4(3) ?
C1 C2 C3 C4 . . . . 1.0(5) ?
O2 C2 C3 Cl1 . . . . -2.9(4) ?
C1 C2 C3 Cl1 . . . . -179.3(2) ?
C2 C3 C4 C5 . . . . -0.3(5) ?
Cl1 C3 C4 C5 . . . . -179.9(2) ?
C2 C3 C4 Cl2 . . . . -179.6(9) ?
Cl1 C3 C4 Cl2 . . . . 0.7(10) ?
C2 C3 C4 Br2 . . . . 178.5(4) ?
Cl1 C3 C4 Br2 . . . . -1.2(5) ?
C3 C4 C5 C6 . . . . 0.0(5) ?
Cl2 C4 C5 C6 . . . . 179.4(8) ?
Br2 C4 C5 C6 . . . . -178.7(4) ?
C3 C4 C5 Cl3 . . . . 178.8(6) ?
Cl2 C4 C5 Cl3 . . . . -1.8(10) ?
Br2 C4 C5 Cl3 . . . . 0.1(7) ?
C3 C4 C5 Br3 . . . . -177.6(3) ?
Cl2 C4 C5 Br3 . . . . 1.8(9) ?
Br2 C4 C5 Br3 . . . . 3.7(5) ?
C4 C5 C6 C1 . . . . -0.6(5) ?
Cl3 C5 C6 C1 . . . . -179.2(7) ?
Br3 C5 C6 C1 . . . . 177.2(3) ?
C4 C5 C6 Cl4 . . . . 178.8(2) ?
Cl3 C5 C6 Cl4 . . . . 0.2(8) ?
Br3 C5 C6 Cl4 . . . . -3.4(4) ?
O1 C1 C6 C5 . . . . 179.4(3) ?
C2 C1 C6 C5 . . . . 1.3(5) ?
O1 C1 C6 Cl4 . . . . 0.0(4) ?
C2 C1 C6 Cl4 . . . . -178.1(2) ?
C6 C1 O1 C7 . . . . 96.2(4) ?
C2 C1 O1 C7 . . . . -85.7(4) ?
C3 C2 O2 C8 . . . . 113.2(4) ?
C1 C2 O2 C8 . . . . -70.5(4) ?
